data_4337108
loop_
_publ_author_name
'Karmel, Isabell S. R.'
'Botoshansky, Mark'
'Tamm, Matthias'
'Eisen, Moris S.'

_publ_section_title
;
 Uranium(IV) Imidazolin-2-iminato Complexes: A New Class of Actinide
 Complexes.
;
_journal_issue 2
_journal_name_full 'Inorganic chemistry'
_journal_page_first 694
_journal_page_last 696
_journal_paper_doi 10.1021/ic402806x
_journal_volume 53
_journal_year 2014
_chemical_formula_sum 'C65 H78 N10 U'
_chemical_formula_weight 1237.40
_chemical_name_common 'Moris-294 (Sara)'
_chemical_name_systematic
; 
 ? 
;
_space_group_IT_number 2
_symmetry_cell_setting triclinic
_symmetry_space_group_name_Hall '-P 1'
_symmetry_space_group_name_H-M 'P -1'
_atom_sites_solution_hydrogens geom
_atom_sites_solution_primary direct
_atom_sites_solution_secondary difmap
_audit_creation_method SHELXL-97
_cell_angle_alpha 81.532(2)
_cell_angle_beta 83.630(2)
_cell_angle_gamma 65.465(2)
_cell_formula_units_Z 2
_cell_length_a 11.8330(6)
_cell_length_b 12.4840(6)
_cell_length_c 23.687(1)
_cell_measurement_reflns_used 7061
_cell_measurement_temperature 240(2)
_cell_measurement_theta_max 24.57
_cell_measurement_theta_min 2.32
_cell_volume 3143.6(3)
_computing_cell_refinement 'APEX2 v2010.7-0 (Bruker AXS)'
_computing_data_collection 'Bruker Instrument Service v2010.7.0.0'
_computing_data_reduction 'SAINT V7.68A (Bruker AXS, 2009)'
_computing_molecular_graphics 'Mercury 2.4'
_computing_structure_refinement 'SHELXL-97 (Sheldrick, 2008)'
_computing_structure_solution 'SHELXS-97 (Sheldrick, 2008)'
_diffrn_ambient_temperature 240(2)
_diffrn_detector_area_resol_mean 8.33333
_diffrn_measured_fraction_theta_full 0.990
_diffrn_measured_fraction_theta_max 0.990
_diffrn_measurement_device_type 'Bruker APEX2 DUO'
_diffrn_measurement_method \w-scans
_diffrn_radiation_monochromator graphite
_diffrn_radiation_source 'fine-focus sealed tube'
_diffrn_radiation_type MoK\a
_diffrn_radiation_wavelength 0.71073
_diffrn_reflns_av_R_equivalents 0.0438
_diffrn_reflns_av_sigmaI/netI 0.0967
_diffrn_reflns_limit_h_max 13
_diffrn_reflns_limit_h_min -14
_diffrn_reflns_limit_k_max 15
_diffrn_reflns_limit_k_min -15
_diffrn_reflns_limit_l_max 18
_diffrn_reflns_limit_l_min -28
_diffrn_reflns_number 16162
_diffrn_reflns_theta_full 25.50
_diffrn_reflns_theta_max 25.50
_diffrn_reflns_theta_min 1.74
_diffrn_standards_interval_count 0
_diffrn_standards_interval_time 0
_diffrn_standards_number 0
_exptl_absorpt_coefficient_mu 2.627
_exptl_absorpt_correction_T_max 0.75
_exptl_absorpt_correction_T_min 0.63
_exptl_absorpt_correction_type multi-scan
_exptl_absorpt_process_details 'SADABS V2008/1 (Bruker AXS)'
_exptl_crystal_colour red-brown
_exptl_crystal_density_diffrn 1.307
_exptl_crystal_density_method 'not measured'
_exptl_crystal_description plate
_exptl_crystal_F_000 1260
_exptl_crystal_size_max 0.28
_exptl_crystal_size_mid 0.13
_exptl_crystal_size_min 0.12
_refine_diff_density_max 2.278
_refine_diff_density_min -2.440
_refine_diff_density_rms 0.202
_refine_ls_extinction_method none
_refine_ls_goodness_of_fit_ref 1.020
_refine_ls_hydrogen_treatment constr
_refine_ls_matrix_type full
_refine_ls_number_parameters 673
_refine_ls_number_reflns 11586
_refine_ls_number_restraints 0
_refine_ls_restrained_S_all 1.020
_refine_ls_R_factor_all 0.0996
_refine_ls_R_factor_gt 0.0669
_refine_ls_shift/su_max 0.003
_refine_ls_shift/su_mean 0.000
_refine_ls_structure_factor_coef Fsqd
_refine_ls_weighting_details 'calc w=1/[\s^2^(Fo^2^)+(0.1458P)^2^+0.0000P] where P=(Fo^2^+2Fc^2^)/3'
_refine_ls_weighting_scheme calc
_refine_ls_wR_factor_gt 0.1689
_refine_ls_wR_factor_ref 0.2198
_reflns_number_gt 8709
_reflns_number_total 11586
_reflns_threshold_expression >2sigma(I)
_cod_data_source_file ic402806x_si_001.cif
_cod_data_source_block Moris-294
_cod_depositor_comments
;
The following automatic conversions were performed:

'_symmetry_cell_setting' value 'Triclinic' changed to 'triclinic'
according to
/usr/data/users/saulius/automatic-downloads/current/ACS/lib/dictionaries/cif_core.dic
dictionary named 'cif_core.dic' version 2.4.2 from 2011-04-26.

Automatic conversion script
Id: cif_fix_values 2281 2013-09-26 08:29:07Z andrius 
;
_cod_database_code 4337108

loop_
_symmetry_equiv_pos_as_xyz
'x, y, z'
'-x, -y, -z'

loop_
_atom_site_label
_atom_site_type_symbol
_atom_site_fract_x
_atom_site_fract_y
_atom_site_fract_z
_atom_site_U_iso_or_equiv
_atom_site_adp_type
_atom_site_occupancy
_atom_site_symmetry_multiplicity
_atom_site_calc_flag
_atom_site_refinement_flags
U1 U 0.42279(3) 0.20595(3) 0.269820(17) 0.03961(17) Uani 1 1 d .
N1 N 0.5824(11) 0.2524(9) 0.2566(5) 0.074(3) Uani 1 1 d .
N2 N 0.7258(12) 0.3313(10) 0.2776(5) 0.074(3) Uani 1 1 d .
N3 N 0.6867(7) 0.3534(8) 0.1880(4) 0.050(2) Uani 1 1 d .
N4 N 0.4531(9) 0.0511(7) 0.2247(4) 0.050(2) Uani 1 1 d .
N5 N 0.4589(9) -0.1068(8) 0.1774(5) 0.060(3) Uani 1 1 d .
N6 N 0.5895(10) -0.1525(8) 0.2472(5) 0.062(3) Uani 1 1 d .
N7 N 0.2532(7) 0.3696(7) 0.2466(4) 0.048(2) Uani 1 1 d .
N8 N 0.0741(9) 0.5078(9) 0.2881(4) 0.060(3) Uani 1 1 d .
N9 N 0.0707(8) 0.5012(7) 0.1968(4) 0.049(2) Uani 1 1 d .
N10 N 0.3965(17) 0.1473(11) 0.3596(5) 0.093(4) Uani 1 1 d .
C1 C 0.6624(9) 0.3006(9) 0.2426(5) 0.044(2) Uani 1 1 d .
C2 C 0.7940(14) 0.3920(13) 0.2485(6) 0.075(4) Uani 1 1 d .
H2 H 0.8463 0.4185 0.2640 0.090 Uiso 1 1 d R
C3 C 0.7638(12) 0.4075(10) 0.1906(6) 0.061(2) Uani 1 1 d .
H3 H 0.7941 0.4465 0.1597 0.073 Uiso 1 1 d R
C4 C 0.6450(12) 0.3381(10) 0.1360(6) 0.061(2) Uani 1 1 d .
C5 C 0.7280(12) 0.2564(11) 0.1015(6) 0.061(3) Uani 1 1 d .
C6 C 0.6903(11) 0.2425(11) 0.0486(6) 0.062(3) Uani 1 1 d .
H6 H 0.7457 0.1871 0.0247 0.075 Uiso 1 1 calc R
C7 C 0.5667(10) 0.3150(10) 0.0334(5) 0.052(3) Uani 1 1 d .
C8 C 0.4852(10) 0.3962(11) 0.0686(7) 0.070(4) Uani 1 1 d .
H8 H 0.4035 0.4448 0.0583 0.084 Uiso 1 1 calc R
C9 C 0.5249(10) 0.4033(9) 0.1164(6) 0.053(3) Uani 1 1 d .
C10 C 0.8608(13) 0.1757(14) 0.1197(7) 0.084(4) Uani 1 1 d .
H10A H 0.9053 0.1245 0.0903 0.126 Uiso 1 1 calc R
H10B H 0.8564 0.1276 0.1553 0.126 Uiso 1 1 calc R
H10C H 0.9043 0.2241 0.1250 0.126 Uiso 1 1 calc R
C11 C 0.5271(14) 0.2988(12) -0.0215(6) 0.074(4) Uani 1 1 d .
H11A H 0.5965 0.2387 -0.0403 0.111 Uiso 1 1 calc R
H11B H 0.5004 0.3731 -0.0462 0.111 Uiso 1 1 calc R
H11C H 0.4587 0.2742 -0.0135 0.111 Uiso 1 1 calc R
C12 C 0.4348(10) 0.4986(10) 0.1563(6) 0.068(4) Uani 1 1 d .
H12A H 0.4767 0.4928 0.1903 0.103 Uiso 1 1 calc R
H12B H 0.3605 0.4842 0.1673 0.103 Uiso 1 1 calc R
H12C H 0.4119 0.5773 0.1359 0.103 Uiso 1 1 calc R
C13 C 0.7497(14) 0.2804(13) 0.3377(6) 0.067(4) Uani 1 1 d .
C14 C 0.8546(18) 0.1846(15) 0.3516(7) 0.084(5) Uani 1 1 d .
C15 C 0.8731(16) 0.1436(17) 0.4065(9) 0.102(6) Uani 1 1 d .
H15 H 0.9463 0.0769 0.4160 0.122 Uiso 1 1 calc R
C16 C 0.7890(19) 0.1953(18) 0.4499(8) 0.097(5) Uani 1 1 d .
C17 C 0.6769(18) 0.2955(17) 0.4368(7) 0.096(5) Uani 1 1 d .
H17 H 0.6182 0.3321 0.4658 0.115 Uiso 1 1 calc R
C18 C 0.6567(14) 0.3390(15) 0.3767(7) 0.081(4) Uani 1 1 d .
C19 C 0.9481(17) 0.1314(18) 0.3067(9) 0.112(6) Uani 1 1 d .
H19A H 1.0167 0.0632 0.3236 0.168 Uiso 1 1 calc R
H19B H 0.9786 0.1891 0.2874 0.168 Uiso 1 1 calc R
H19C H 0.9112 0.1066 0.2794 0.168 Uiso 1 1 calc R
C20 C 0.800(2) 0.1484(19) 0.5154(8) 0.126(7) Uani 1 1 d .
H20A H 0.7269 0.1988 0.5368 0.189 Uiso 1 1 calc R
H20B H 0.8738 0.1497 0.5287 0.189 Uiso 1 1 calc R
H20C H 0.8051 0.0679 0.5211 0.189 Uiso 1 1 calc R
C21 C 0.5390(16) 0.4423(17) 0.3599(9) 0.108(6) Uani 1 1 d .
H21A H 0.4867 0.4690 0.3940 0.162 Uiso 1 1 calc R
H21B H 0.4953 0.4186 0.3353 0.162 Uiso 1 1 calc R
H21C H 0.5589 0.5063 0.3397 0.162 Uiso 1 1 calc R
C22 C 0.4967(10) -0.0566(9) 0.2175(5) 0.050(3) Uani 1 1 d .
C23 C 0.5291(12) -0.2266(10) 0.1832(7) 0.068(4) Uani 1 1 d .
H23 H 0.5239 -0.2802 0.1606 0.082 Uiso 1 1 calc R
C24 C 0.6051(14) -0.2556(11) 0.2251(7) 0.073(4) Uani 1 1 d .
H24 H 0.6603 -0.3328 0.2379 0.087 Uiso 1 1 calc R
C25 C 0.3744(11) -0.0470(9) 0.1348(5) 0.047(3) Uani 1 1 d .
C26 C 0.2671(12) -0.0645(11) 0.1372(7) 0.073(4) Uani 1 1 d .
C27 C 0.1913(11) -0.0165(11) 0.0913(6) 0.065(4) Uani 1 1 d .
H27 H 0.1166 -0.0266 0.0926 0.078 Uiso 1 1 calc R
C28 C 0.2235(11) 0.0463(11) 0.0434(6) 0.062(3) Uani 1 1 d .
C29 C 0.3315(13) 0.0606(12) 0.0417(6) 0.075(4) Uani 1 1 d .
H29 H 0.3555 0.0985 0.0083 0.090 Uiso 1 1 calc R
C30 C 0.4084(11) 0.0208(10) 0.0880(5) 0.053(3) Uani 1 1 d .
C31 C 0.2281(17) -0.1271(15) 0.1914(8) 0.101(6) Uani 1 1 d .
H31A H 0.2928 -0.1548 0.2185 0.152 Uiso 1 1 calc R
H31B H 0.2154 -0.1940 0.1818 0.152 Uiso 1 1 calc R
H31C H 0.1512 -0.0720 0.2084 0.152 Uiso 1 1 calc R
C32 C 0.1340(14) 0.0989(14) -0.0057(7) 0.090(5) Uani 1 1 d .
H32A H 0.0621 0.0799 0.0039 0.135 Uiso 1 1 calc R
H32B H 0.1764 0.0656 -0.0405 0.135 Uiso 1 1 calc R
H32C H 0.1072 0.1842 -0.0114 0.135 Uiso 1 1 calc R
C33 C 0.5237(16) 0.0421(17) 0.0880(7) 0.097(6) Uani 1 1 d .
H33A H 0.5626 0.0077 0.1240 0.146 Uiso 1 1 calc R
H33B H 0.5023 0.1267 0.0830 0.146 Uiso 1 1 calc R
H33C H 0.5811 0.0057 0.0569 0.146 Uiso 1 1 calc R
C34 C 0.6597(12) -0.1510(10) 0.2904(6) 0.063(3) Uani 1 1 d .
C35 C 0.7459(14) -0.1046(12) 0.2797(7) 0.075(4) Uani 1 1 d .
C36 C 0.8195(18) -0.1106(14) 0.3234(9) 0.102(6) Uani 1 1 d .
H36 H 0.8819 -0.0817 0.3144 0.122 Uiso 1 1 calc R
C37 C 0.805(2) -0.1563(15) 0.3781(9) 0.108(6) Uani 1 1 d .
C38 C 0.705(2) -0.1911(15) 0.3896(8) 0.107(6) Uani 1 1 d .
H38 H 0.6826 -0.2113 0.4278 0.128 Uiso 1 1 calc R
C39 C 0.6380(18) -0.1965(15) 0.3472(8) 0.101(6) Uani 1 1 d .
C40 C 0.7780(17) -0.0638(15) 0.2194(8) 0.097(5) Uani 1 1 d .
H40A H 0.8405 -0.0326 0.2197 0.146 Uiso 1 1 calc R
H40B H 0.7039 -0.0023 0.2028 0.146 Uiso 1 1 calc R
H40C H 0.8102 -0.1302 0.1968 0.146 Uiso 1 1 calc R
C41 C 0.878(3) -0.155(2) 0.4289(10) 0.199(16) Uani 1 1 d .
H41A H 0.8522 -0.1924 0.4636 0.299 Uiso 1 1 calc R
H41B H 0.8606 -0.0735 0.4338 0.299 Uiso 1 1 calc R
H41C H 0.9667 -0.1976 0.4208 0.299 Uiso 1 1 calc R
C42 C 0.533(3) -0.240(2) 0.3604(10) 0.161(11) Uani 1 1 d .
H42A H 0.4982 -0.2395 0.3250 0.242 Uiso 1 1 calc R
H42B H 0.4681 -0.1887 0.3850 0.242 Uiso 1 1 calc R
H42C H 0.5659 -0.3205 0.3797 0.242 Uiso 1 1 calc R
C43 C 0.1435(11) 0.4514(9) 0.2444(5) 0.047(3) Uani 1 1 d .
C44 C -0.0401(10) 0.5892(10) 0.2687(6) 0.059(3) Uani 1 1 d .
H44 H -0.1067 0.6373 0.2916 0.070 Uiso 1 1 calc R
C45 C -0.0403(10) 0.5882(9) 0.2150(6) 0.054(3) Uani 1 1 d .
H45 H -0.1053 0.6384 0.1916 0.065 Uiso 1 1 calc R
C46 C 0.1111(13) 0.5041(11) 0.3438(5) 0.061(3) Uani 1 1 d .
C47 C 0.0782(17) 0.4339(15) 0.3877(6) 0.087(5) Uani 1 1 d .
C48 C 0.1184(17) 0.4308(14) 0.4420(6) 0.089(5) Uani 1 1 d .
H48 H 0.0974 0.3843 0.4727 0.107 Uiso 1 1 calc R
C49 C 0.1867(16) 0.4915(16) 0.4530(6) 0.086(5) Uani 1 1 d .
C50 C 0.2129(14) 0.5607(14) 0.4080(7) 0.079(4) Uani 1 1 d .
H50 H 0.2573 0.6047 0.4145 0.095 Uiso 1 1 calc R
C51 C 0.1782(13) 0.5692(12) 0.3541(6) 0.070(4) Uani 1 1 d .
C52 C 0.018(2) 0.356(2) 0.3771(8) 0.129(8) Uani 1 1 d .
H52A H 0.0023 0.3147 0.4131 0.193 Uiso 1 1 calc R
H52B H 0.0723 0.2986 0.3519 0.193 Uiso 1 1 calc R
H52C H -0.0603 0.4036 0.3594 0.193 Uiso 1 1 calc R
C53 C 0.242(2) 0.4835(18) 0.5120(8) 0.127(8) Uani 1 1 d .
H53A H 0.2168 0.4320 0.5404 0.191 Uiso 1 1 calc R
H53B H 0.2109 0.5619 0.5243 0.191 Uiso 1 1 calc R
H53C H 0.3320 0.4515 0.5074 0.191 Uiso 1 1 calc R
C54 C 0.206(2) 0.647(2) 0.3037(8) 0.134(9) Uani 1 1 d .
H54A H 0.1694 0.6419 0.2700 0.200 Uiso 1 1 calc R
H54B H 0.2948 0.6211 0.2967 0.200 Uiso 1 1 calc R
H54C H 0.1698 0.7289 0.3123 0.200 Uiso 1 1 calc R
C55 C 0.1121(10) 0.4816(9) 0.1389(5) 0.047(3) Uani 1 1 d .
C56 C 0.1141(11) 0.5777(10) 0.1010(6) 0.058(3) Uani 1 1 d .
C57 C 0.1373(11) 0.5624(12) 0.0424(6) 0.062(3) Uani 1 1 d .
H57 H 0.1375 0.6268 0.0162 0.074 Uiso 1 1 calc R
C58 C 0.1595(11) 0.4589(12) 0.0219(5) 0.061(3) Uani 1 1 d .
C59 C 0.1535(10) 0.3673(11) 0.0610(5) 0.057(3) Uani 1 1 d .
H59 H 0.1644 0.2967 0.0471 0.068 Uiso 1 1 calc R
C60 C 0.1328(10) 0.3731(9) 0.1184(5) 0.049(3) Uani 1 1 d .
C61 C 0.0997(15) 0.6923(11) 0.1215(6) 0.076(4) Uani 1 1 d .
H61A H 0.1025 0.7481 0.0888 0.114 Uiso 1 1 calc R
H61B H 0.1668 0.6766 0.1458 0.114 Uiso 1 1 calc R
H61C H 0.0206 0.7255 0.1429 0.114 Uiso 1 1 calc R
C62 C 0.1852(14) 0.4363(19) -0.0431(6) 0.106(6) Uani 1 1 d .
H62A H 0.2004 0.3549 -0.0464 0.160 Uiso 1 1 calc R
H62B H 0.2576 0.4510 -0.0586 0.160 Uiso 1 1 calc R
H62C H 0.1135 0.4893 -0.0643 0.160 Uiso 1 1 calc R
C63 C 0.1299(12) 0.2699(10) 0.1601(5) 0.060(3) Uani 1 1 d .
H63A H 0.1164 0.2915 0.1987 0.090 Uiso 1 1 calc R
H63B H 0.2085 0.2019 0.1566 0.090 Uiso 1 1 calc R
H63C H 0.0629 0.2503 0.1516 0.090 Uiso 1 1 calc R
C64 C 0.300(2) 0.089(2) 0.3726(14) 0.207(13) Uani 1 1 d .
H64A H 0.2632 0.0925 0.3375 0.310 Uiso 1 1 calc R
H64B H 0.2355 0.1323 0.3998 0.310 Uiso 1 1 calc R
H64C H 0.3421 0.0074 0.3885 0.310 Uiso 1 1 calc R
C65 C 0.473(2) 0.144(2) 0.4082(14) 0.207(13) Uani 1 1 d .
H65A H 0.5302 0.1802 0.3938 0.310 Uiso 1 1 calc R
H65B H 0.5186 0.0628 0.4237 0.310 Uiso 1 1 calc R
H65C H 0.4171 0.1881 0.4380 0.310 Uiso 1 1 calc R

loop_
_atom_site_aniso_label
_atom_site_aniso_U_11
_atom_site_aniso_U_22
_atom_site_aniso_U_33
_atom_site_aniso_U_23
_atom_site_aniso_U_13
_atom_site_aniso_U_12
U1 0.0440(2) 0.0316(2) 0.0457(3) -0.00212(15) -0.00342(15) -0.01829(16)
N1 0.103(9) 0.062(6) 0.074(7) -0.005(6) 0.028(6) -0.058(6)
N2 0.105(9) 0.088(8) 0.057(6) 0.020(6) -0.014(6) -0.074(7)
N3 0.034(4) 0.043(5) 0.077(7) -0.006(5) 0.007(4) -0.023(4)
N4 0.080(6) 0.030(4) 0.044(5) -0.015(4) -0.006(5) -0.024(4)
N5 0.063(6) 0.038(5) 0.085(7) 0.001(5) -0.020(5) -0.026(5)
N6 0.073(7) 0.032(5) 0.075(7) -0.014(5) -0.014(6) -0.010(5)
N7 0.025(4) 0.038(5) 0.071(6) -0.002(4) -0.013(4) -0.001(4)
N8 0.051(6) 0.068(6) 0.059(6) -0.004(5) -0.013(5) -0.021(5)
N9 0.056(5) 0.035(4) 0.052(6) -0.010(4) -0.007(4) -0.012(4)
N10 0.164(14) 0.078(8) 0.039(6) -0.010(6) -0.008(7) -0.051(9)
C1 0.040(5) 0.037(5) 0.060(7) -0.019(5) -0.006(5) -0.013(4)
C2 0.098(10) 0.085(10) 0.073(9) 0.003(8) -0.019(8) -0.067(9)
C3 0.080(6) 0.044(4) 0.081(6) -0.012(4) 0.020(5) -0.051(5)
C4 0.080(6) 0.044(4) 0.081(6) -0.012(4) 0.020(5) -0.051(5)
C5 0.065(7) 0.069(8) 0.068(8) 0.001(6) -0.005(6) -0.048(7)
C6 0.057(7) 0.065(8) 0.074(8) -0.013(6) -0.008(6) -0.031(6)
C7 0.044(6) 0.046(6) 0.068(8) -0.008(5) -0.017(5) -0.015(5)
C8 0.022(5) 0.049(7) 0.115(12) 0.018(7) -0.013(6) 0.002(5)
C9 0.043(6) 0.037(6) 0.066(8) -0.007(5) 0.010(6) -0.006(5)
C10 0.064(8) 0.094(11) 0.099(11) -0.038(9) -0.001(8) -0.030(8)
C11 0.091(10) 0.060(8) 0.074(9) -0.025(7) -0.005(8) -0.028(7)
C12 0.026(5) 0.051(7) 0.100(10) -0.003(7) 0.002(6) 0.010(5)
C13 0.081(9) 0.077(9) 0.072(9) -0.007(7) -0.022(8) -0.056(8)
C14 0.117(13) 0.086(11) 0.069(10) 0.026(9) -0.039(10) -0.066(11)
C15 0.067(10) 0.102(13) 0.133(17) 0.009(12) -0.028(11) -0.032(9)
C16 0.099(13) 0.108(14) 0.101(13) 0.024(11) -0.041(11) -0.062(12)
C17 0.112(14) 0.112(14) 0.080(11) -0.018(10) 0.009(10) -0.063(12)
C18 0.072(9) 0.105(12) 0.086(11) -0.010(9) -0.023(8) -0.053(9)
C19 0.090(12) 0.117(15) 0.130(17) -0.003(13) -0.030(12) -0.040(11)
C20 0.124(16) 0.142(18) 0.114(15) -0.028(13) -0.054(13) -0.041(14)
C21 0.084(12) 0.113(14) 0.129(16) -0.028(12) 0.008(11) -0.039(11)
C22 0.056(6) 0.039(6) 0.056(7) 0.000(5) -0.012(5) -0.020(5)
C23 0.060(7) 0.031(6) 0.108(11) -0.021(6) -0.019(7) -0.004(5)
C24 0.085(9) 0.026(5) 0.107(11) -0.021(6) -0.032(8) -0.012(6)
C25 0.069(7) 0.033(5) 0.051(6) -0.018(5) -0.014(5) -0.026(5)
C26 0.061(8) 0.044(7) 0.108(12) 0.002(7) 0.017(8) -0.022(6)
C27 0.044(6) 0.052(7) 0.100(11) -0.034(7) -0.017(7) -0.010(6)
C28 0.049(7) 0.053(7) 0.074(9) -0.013(6) -0.020(6) -0.006(6)
C29 0.068(9) 0.069(9) 0.078(10) 0.014(7) -0.008(7) -0.024(7)
C30 0.065(7) 0.050(6) 0.059(7) -0.029(6) -0.005(6) -0.028(6)
C31 0.113(13) 0.094(11) 0.117(13) 0.015(10) 0.009(10) -0.075(11)
C32 0.080(10) 0.093(11) 0.100(12) -0.019(9) -0.053(9) -0.024(9)
C33 0.112(13) 0.142(15) 0.071(10) 0.020(10) -0.005(9) -0.095(12)
C34 0.057(7) 0.036(6) 0.087(10) -0.012(6) -0.022(7) -0.005(5)
C35 0.080(9) 0.049(7) 0.101(12) 0.001(7) -0.030(8) -0.028(7)
C36 0.117(14) 0.059(9) 0.132(17) -0.005(10) -0.048(12) -0.030(9)
C37 0.146(18) 0.066(10) 0.113(16) -0.010(10) -0.054(14) -0.032(11)
C38 0.140(17) 0.077(11) 0.086(12) -0.001(9) -0.049(12) -0.019(11)
C39 0.115(13) 0.086(11) 0.104(13) 0.031(10) -0.052(11) -0.045(10)
C40 0.113(13) 0.076(10) 0.116(14) -0.014(10) -0.004(11) -0.051(10)
C41 0.38(5) 0.127(19) 0.15(2) 0.027(16) -0.16(3) -0.13(3)
C42 0.24(3) 0.19(3) 0.116(17) 0.036(17) -0.048(18) -0.16(3)
C43 0.060(7) 0.045(6) 0.047(6) -0.005(5) -0.014(5) -0.030(5)
C44 0.032(5) 0.053(7) 0.081(9) -0.021(6) 0.001(5) -0.004(5)
C45 0.045(6) 0.038(6) 0.069(8) -0.017(5) -0.011(5) 0.000(5)
C46 0.078(8) 0.060(7) 0.054(7) -0.012(6) -0.006(6) -0.035(7)
C47 0.133(14) 0.101(11) 0.058(9) -0.020(8) 0.005(9) -0.077(11)
C48 0.142(15) 0.086(10) 0.056(8) -0.031(8) 0.008(9) -0.058(11)
C49 0.109(12) 0.108(12) 0.063(9) -0.031(9) -0.019(8) -0.055(10)
C50 0.092(10) 0.090(10) 0.079(10) -0.027(8) -0.013(8) -0.051(9)
C51 0.078(9) 0.060(8) 0.070(9) -0.020(7) -0.001(7) -0.023(7)
C52 0.20(2) 0.160(19) 0.093(13) -0.002(13) -0.004(14) -0.139(19)
C53 0.165(19) 0.126(15) 0.100(13) -0.055(11) -0.059(13) -0.041(14)
C54 0.21(3) 0.155(19) 0.089(13) 0.016(13) -0.009(14) -0.14(2)
C55 0.055(6) 0.038(5) 0.048(6) -0.001(5) -0.015(5) -0.017(5)
C56 0.070(8) 0.041(6) 0.076(9) 0.003(6) -0.032(6) -0.033(6)
C57 0.050(7) 0.066(8) 0.061(8) 0.016(7) -0.023(6) -0.017(6)
C58 0.046(6) 0.068(8) 0.054(7) -0.011(6) -0.008(5) -0.006(6)
C59 0.050(6) 0.055(7) 0.065(8) -0.016(6) -0.013(6) -0.015(5)
C60 0.052(6) 0.039(6) 0.057(7) -0.003(5) -0.012(5) -0.019(5)
C61 0.113(11) 0.046(7) 0.079(9) 0.003(6) -0.028(8) -0.040(8)
C62 0.064(9) 0.163(18) 0.071(10) 0.008(11) -0.010(8) -0.030(11)
C63 0.070(8) 0.042(6) 0.078(8) -0.026(6) 0.004(6) -0.028(6)
C64 0.080(10) 0.157(17) 0.28(3) 0.062(18) 0.057(14) 0.008(10)
C65 0.080(10) 0.157(17) 0.28(3) 0.062(18) 0.057(14) 0.008(10)

loop_
_atom_type_symbol
_atom_type_description
_atom_type_scat_dispersion_real
_atom_type_scat_dispersion_imag
_atom_type_scat_source
C C 0.0033 0.0016 'International Tables Vol C Tables 4.2.6.8 and 6.1.1.4'
H H 0.0000 0.0000 'International Tables Vol C Tables 4.2.6.8 and 6.1.1.4'
N N 0.0061 0.0033 'International Tables Vol C Tables 4.2.6.8 and 6.1.1.4'
U U -9.6767 9.6646 'International Tables Vol C Tables 4.2.6.8 and 6.1.1.4'

loop_
_geom_angle_atom_site_label_1
_geom_angle_atom_site_label_2
_geom_angle_atom_site_label_3
_geom_angle
N1 U1 N10 110.5(6)
N1 U1 N4 111.5(4)
N10 U1 N4 104.3(4)
N1 U1 N7 108.0(4)
N10 U1 N7 107.3(5)
N4 U1 N7 115.1(3)
C1 N1 U1 167.9(9)
C1 N2 C2 113.7(10)
C1 N2 C13 124.4(9)
C2 N2 C13 120.1(11)
C3 N3 C1 111.6(10)
C3 N3 C4 125.0(9)
C1 N3 C4 123.0(8)
C22 N4 U1 155.6(8)
C23 N5 C25 124.1(10)
C23 N5 C22 108.0(10)
C25 N5 C22 127.5(9)
C24 N6 C22 108.1(11)
C24 N6 C34 123.4(10)
C22 N6 C34 128.4(9)
C43 N7 U1 165.0(8)
C43 N8 C44 108.8(10)
C43 N8 C46 128.2(10)
C44 N8 C46 122.2(11)
C45 N9 C43 107.2(9)
C45 N9 C55 125.9(9)
C43 N9 C55 126.0(9)
C65 N10 C64 118.4(17)
C65 N10 U1 126.3(14)
C64 N10 U1 114.9(15)
N1 C1 N2 128.8(11)
N1 C1 N3 127.6(10)
N2 C1 N3 102.7(9)
N2 C2 C3 104.3(11)
N2 C2 H2 127.6
C3 C2 H2 128.1
N3 C3 C2 107.7(10)
N3 C3 H3 126.5
C2 C3 H3 125.8
C5 C4 C9 116.3(12)
C5 C4 N3 119.0(12)
C9 C4 N3 124.6(11)
C4 C5 C6 120.2(12)
C4 C5 C10 121.1(12)
C6 C5 C10 118.6(12)
C7 C6 C5 117.8(12)
C7 C6 H6 121.1
C5 C6 H6 121.1
C8 C7 C6 121.1(11)
C8 C7 C11 121.3(11)
C6 C7 C11 117.6(11)
C9 C8 C7 118.0(10)
C9 C8 H8 121.0
C7 C8 H8 121.0
C8 C9 C4 126.6(11)
C8 C9 C12 118.9(11)
C4 C9 C12 114.4(12)
C5 C10 H10A 109.5
C5 C10 H10B 109.5
H10A C10 H10B 109.5
C5 C10 H10C 109.5
H10A C10 H10C 109.5
H10B C10 H10C 109.5
C7 C11 H11A 109.5
C7 C11 H11B 109.5
H11A C11 H11B 109.5
C7 C11 H11C 109.5
H11A C11 H11C 109.5
H11B C11 H11C 109.5
C9 C12 H12A 109.5
C9 C12 H12B 109.5
H12A C12 H12B 109.5
C9 C12 H12C 109.5
H12A C12 H12C 109.5
H12B C12 H12C 109.5
C14 C13 C18 124.4(15)
C14 C13 N2 121.3(14)
C18 C13 N2 114.3(13)
C15 C14 C13 119.0(19)
C15 C14 C19 121.3(18)
C13 C14 C19 119.7(14)
C14 C15 C16 122.5(18)
C14 C15 H15 118.8
C16 C15 H15 118.7
C15 C16 C17 120.1(16)
C15 C16 C20 125.8(18)
C17 C16 C20 114.0(19)
C16 C17 C18 117.1(17)
C16 C17 H17 121.4
C18 C17 H17 121.4
C13 C18 C17 116.8(15)
C13 C18 C21 123.3(15)
C17 C18 C21 119.9(17)
C14 C19 H19A 109.5
C14 C19 H19B 109.5
H19A C19 H19B 109.5
C14 C19 H19C 109.5
H19A C19 H19C 109.5
H19B C19 H19C 109.5
C16 C20 H20A 109.5
C16 C20 H20B 109.5
H20A C20 H20B 109.5
C16 C20 H20C 109.5
H20A C20 H20C 109.5
H20B C20 H20C 109.5
C18 C21 H21A 109.5
C18 C21 H21B 109.5
H21A C21 H21B 109.5
C18 C21 H21C 109.5
H21A C21 H21C 109.5
H21B C21 H21C 109.5
N4 C22 N6 128.6(11)
N4 C22 N5 126.2(10)
N6 C22 N5 105.2(9)
C24 C23 N5 110.0(11)
C24 C23 H23 125.0
N5 C23 H23 125.0
C23 C24 N6 108.6(11)
C23 C24 H24 125.7
N6 C24 H24 125.7
C26 C25 N5 118.7(11)
C26 C25 C30 122.4(11)
N5 C25 C30 118.7(10)
C25 C26 C27 118.2(12)
C25 C26 C31 120.1(14)
C27 C26 C31 121.5(13)
C26 C27 C28 121.4(11)
C26 C27 H27 119.3
C28 C27 H27 119.3
C29 C28 C27 119.1(12)
C29 C28 C32 122.1(14)
C27 C28 C32 118.7(12)
C28 C29 C30 122.4(13)
C28 C29 H29 118.8
C30 C29 H29 118.8
C29 C30 C25 116.2(11)
C29 C30 C33 122.9(12)
C25 C30 C33 120.8(11)
C26 C31 H31A 109.5
C26 C31 H31B 109.5
H31A C31 H31B 109.5
C26 C31 H31C 109.5
H31A C31 H31C 109.5
H31B C31 H31C 109.5
C28 C32 H32A 109.5
C28 C32 H32B 109.5
H32A C32 H32B 109.5
C28 C32 H32C 109.5
H32A C32 H32C 109.5
H32B C32 H32C 109.5
C30 C33 H33A 109.5
C30 C33 H33B 109.5
H33A C33 H33B 109.5
C30 C33 H33C 109.5
H33A C33 H33C 109.5
H33B C33 H33C 109.5
C35 C34 N6 121.4(13)
C35 C34 C39 119.3(14)
N6 C34 C39 119.3(13)
C34 C35 C36 119.8(16)
C34 C35 C40 120.7(14)
C36 C35 C40 118.8(16)
C37 C36 C35 123.3(19)
C37 C36 H36 118.4
C35 C36 H36 118.4
C36 C37 C38 115.5(18)
C36 C37 C41 125(2)
C38 C37 C41 119(2)
C39 C38 C37 122.5(19)
C39 C38 H38 118.8
C37 C38 H38 118.8
C38 C39 C34 118.8(17)
C38 C39 C42 121.6(19)
C34 C39 C42 119.4(15)
C35 C40 H40A 109.5
C35 C40 H40B 109.5
H40A C40 H40B 109.5
C35 C40 H40C 109.5
H40A C40 H40C 109.5
H40B C40 H40C 109.5
C37 C41 H41A 109.5
C37 C41 H41B 109.5
H41A C41 H41B 109.5
C37 C41 H41C 109.5
H41A C41 H41C 109.5
H41B C41 H41C 109.5
C39 C42 H42A 109.5
C39 C42 H42B 109.5
H42A C42 H42B 109.5
C39 C42 H42C 109.5
H42A C42 H42C 109.5
H42B C42 H42C 109.5
N7 C43 N8 126.2(10)
N7 C43 N9 128.1(11)
N8 C43 N9 105.7(9)
C45 C44 N8 109.3(11)
C45 C44 H44 125.4
N8 C44 H44 125.4
C44 C45 N9 108.9(10)
C44 C45 H45 125.6
N9 C45 H45 125.6
C47 C46 C51 121.3(12)
C47 C46 N8 117.3(11)
C51 C46 N8 121.5(12)
C46 C47 C48 115.6(14)
C46 C47 C52 122.2(14)
C48 C47 C52 121.8(14)
C49 C48 C47 124.4(15)
C49 C48 H48 117.8
C47 C48 H48 117.8
C50 C49 C48 116.6(13)
C50 C49 C53 117.3(15)
C48 C49 C53 126.1(16)
C49 C50 C51 123.3(14)
C49 C50 H50 118.4
C51 C50 H50 118.4
C50 C51 C46 118.9(13)
C50 C51 C54 123.7(15)
C46 C51 C54 117.3(14)
C47 C52 H52A 109.5
C47 C52 H52B 109.5
H52A C52 H52B 109.5
C47 C52 H52C 109.5
H52A C52 H52C 109.5
H52B C52 H52C 109.5
C49 C53 H53A 109.5
C49 C53 H53B 109.5
H53A C53 H53B 109.5
C49 C53 H53C 109.5
H53A C53 H53C 109.5
H53B C53 H53C 109.5
C51 C54 H54A 109.5
C51 C54 H54B 109.5
H54A C54 H54B 109.5
C51 C54 H54C 109.5
H54A C54 H54C 109.5
H54B C54 H54C 109.5
C56 C55 N9 117.8(10)
C56 C55 C60 120.5(11)
N9 C55 C60 121.0(9)
C55 C56 C57 117.5(11)
C55 C56 C61 122.0(12)
C57 C56 C61 120.4(11)
C58 C57 C56 123.0(11)
C58 C57 H57 118.5
C56 C57 H57 118.5
C57 C58 C59 117.3(12)
C57 C58 C62 125.5(13)
C59 C58 C62 117.2(13)
C60 C59 C58 124.0(12)
C60 C59 H59 118.0
C58 C59 H59 118.0
C59 C60 C55 117.7(10)
C59 C60 C63 122.5(10)
C55 C60 C63 119.8(10)
C56 C61 H61A 109.5
C56 C61 H61B 109.5
H61A C61 H61B 109.5
C56 C61 H61C 109.5
H61A C61 H61C 109.5
H61B C61 H61C 109.5
C58 C62 H62A 109.5
C58 C62 H62B 109.5
H62A C62 H62B 109.5
C58 C62 H62C 109.5
H62A C62 H62C 109.5
H62B C62 H62C 109.5
C60 C63 H63A 109.5
C60 C63 H63B 109.5
H63A C63 H63B 109.5
C60 C63 H63C 109.5
H63A C63 H63C 109.5
H63B C63 H63C 109.5
N10 C64 H64A 109.5
N10 C64 H64B 109.5
H64A C64 H64B 109.5
N10 C64 H64C 109.5
H64A C64 H64C 109.5
H64B C64 H64C 109.5
N10 C65 H65A 109.5
N10 C65 H65B 109.5
H65A C65 H65B 109.5
N10 C65 H65C 109.5
H65A C65 H65C 109.5
H65B C65 H65C 109.5

loop_
_geom_bond_atom_site_label_1
_geom_bond_atom_site_label_2
_geom_bond_distance
U1 N1 2.174(11)
U1 N10 2.177(11)
U1 N4 2.226(8)
U1 N7 2.239(7)
N1 C1 1.309(14)
N2 C1 1.366(14)
N2 C2 1.389(15)
N2 C13 1.478(16)
N3 C3 1.351(13)
N3 C1 1.420(14)
N3 C4 1.442(16)
N4 C22 1.255(13)
N5 C23 1.371(14)
N5 C25 1.399(14)
N5 C22 1.414(15)
N6 C24 1.394(16)
N6 C22 1.402(14)
N6 C34 1.395(16)
N7 C43 1.276(13)
N8 C43 1.338(15)
N8 C44 1.390(14)
N8 C46 1.424(16)
N9 C45 1.386(14)
N9 C43 1.401(13)
N9 C55 1.426(14)
N10 C65 1.52(4)
N10 C64 1.57(3)
C2 C3 1.421(18)
C2 H2 0.9400
C3 H3 0.9400
C4 C5 1.382(18)
C4 C9 1.404(18)
C5 C6 1.433(18)
C5 C10 1.542(19)
C6 C7 1.418(16)
C6 H6 0.9400
C7 C8 1.382(18)
C7 C11 1.498(17)
C8 C9 1.301(19)
C8 H8 0.9400
C9 C12 1.582(16)
C10 H10A 0.9700
C10 H10B 0.9700
C10 H10C 0.9700
C11 H11A 0.9700
C11 H11B 0.9700
C11 H11C 0.9700
C12 H12A 0.9700
C12 H12B 0.9700
C12 H12C 0.9700
C13 C14 1.35(2)
C13 C18 1.38(2)
C14 C15 1.33(2)
C14 C19 1.46(2)
C15 C16 1.38(3)
C15 H15 0.9400
C16 C17 1.42(2)
C16 C20 1.58(2)
C17 C18 1.46(2)
C17 H17 0.9400
C18 C21 1.50(2)
C19 H19A 0.9700
C19 H19B 0.9700
C19 H19C 0.9700
C20 H20A 0.9700
C20 H20B 0.9700
C20 H20C 0.9700
C21 H21A 0.9700
C21 H21B 0.9700
C21 H21C 0.9700
C23 C24 1.323(19)
C23 H23 0.9400
C24 H24 0.9400
C25 C26 1.369(17)
C25 C30 1.419(16)
C26 C27 1.387(19)
C26 C31 1.532(19)
C27 C28 1.391(19)
C27 H27 0.9400
C28 C29 1.357(18)
C28 C32 1.542(17)
C29 C30 1.401(18)
C29 H29 0.9400
C30 C33 1.495(18)
C31 H31A 0.9700
C31 H31B 0.9700
C31 H31C 0.9700
C32 H32A 0.9700
C32 H32B 0.9700
C32 H32C 0.9700
C33 H33A 0.9700
C33 H33B 0.9700
C33 H33C 0.9700
C34 C35 1.354(19)
C34 C39 1.42(2)
C35 C36 1.40(2)
C35 C40 1.51(2)
C36 C37 1.36(3)
C36 H36 0.9400
C37 C38 1.42(3)
C37 C41 1.56(3)
C38 C39 1.37(2)
C38 H38 0.9400
C39 C42 1.54(3)
C40 H40A 0.9700
C40 H40B 0.9700
C40 H40C 0.9700
C41 H41A 0.9700
C41 H41B 0.9700
C41 H41C 0.9700
C42 H42A 0.9700
C42 H42B 0.9700
C42 H42C 0.9700
C44 C45 1.274(17)
C44 H44 0.9400
C45 H45 0.9400
C46 C47 1.388(19)
C46 C51 1.410(18)
C47 C48 1.41(2)
C47 C52 1.49(2)
C48 C49 1.38(2)
C48 H48 0.9400
C49 C50 1.36(2)
C49 C53 1.579(19)
C50 C51 1.360(19)
C50 H50 0.9400
C51 C54 1.52(2)
C52 H52A 0.9700
C52 H52B 0.9700
C52 H52C 0.9700
C53 H53A 0.9700
C53 H53B 0.9700
C53 H53C 0.9700
C54 H54A 0.9700
C54 H54B 0.9700
C54 H54C 0.9700
C55 C56 1.395(15)
C55 C60 1.421(15)
C56 C57 1.411(18)
C56 C61 1.515(16)
C57 C58 1.360(18)
C57 H57 0.9400
C58 C59 1.382(17)
C58 C62 1.58(2)
C59 C60 1.363(16)
C59 H59 0.9400
C60 C63 1.514(15)
C61 H61A 0.9700
C61 H61B 0.9700
C61 H61C 0.9700
C62 H62A 0.9700
C62 H62B 0.9700
C62 H62C 0.9700
C63 H63A 0.9700
C63 H63B 0.9700
C63 H63C 0.9700
C64 H64A 0.9700
C64 H64B 0.9700
C64 H64C 0.9700
C65 H65A 0.9700
C65 H65B 0.9700
C65 H65C 0.9700
